data_4069823
loop_
_publ_author_name
'Weitershaus, Katharina'
'Lloret Fillol, Julio'
'Wadepohl, Hubert'
'Gade, Lutz H.'

_publ_section_title
;
 Reactions of Titanium Hydrazinediido Complexes with Unsaturated Organic
 Substrates
;
_journal_issue 16
_journal_name_full Organometallics
_journal_page_first 4747
_journal_paper_doi 10.1021/om900428d
_journal_volume 28
_journal_year 2009
_chemical_formula_sum 'C43 H48 N4 Ti'
_chemical_formula_weight 668.75
_chemical_properties_physical air-sensitive
_space_group_IT_number 15
_symmetry_cell_setting monoclinic
_symmetry_Int_Tables_number 15
_symmetry_space_group_name_Hall '-C 2yc'
_symmetry_space_group_name_H-M 'C 1 2/c 1'
_atom_sites_solution_hydrogens geom
_atom_sites_solution_primary heavy
_atom_sites_solution_secondary difmap
_audit_block_code ga_kw27
_audit_creation_method SHELXL-97
_cell_angle_alpha 90.00
_cell_angle_beta 114.283(2)
_cell_angle_gamma 90.00
_cell_formula_units_Z 8
_cell_length_a 38.976(5)
_cell_length_b 10.1778(14)
_cell_length_c 20.072(3)
_cell_measurement_reflns_used 7066
_cell_measurement_temperature 100(2)
_cell_measurement_theta_max 26.99
_cell_measurement_theta_min 2.25
_cell_volume 7257.9(17)
_computing_cell_refinement
;
SAINT (Bruker AXS, 1997-2008)
;
_computing_data_collection 'SMART (Bruker AXS, 1997-2003)'
_computing_data_reduction 'SAINT (Bruker AXS, 1997-2008)'
_computing_molecular_graphics 'PLATON (Spek, 1980-2008)'
_computing_publication_material 'SHELXL-97 (Sheldrick, 1997)'
_computing_structure_refinement 'SHELXL-97 (Sheldrick, 1997)'
_computing_structure_solution 'DIRDIF (Beurskens et al., 1999-2008)'
_diffrn_ambient_temperature 100(2)
_diffrn_measured_fraction_theta_full 0.993
_diffrn_measured_fraction_theta_max 1.000
_diffrn_measurement_device_type 'CCD area detector (Bruker AXS Smart 1000)'
_diffrn_measurement_method '\f- and \w-scans'
_diffrn_radiation_monochromator graphite
_diffrn_radiation_probe x-ray
_diffrn_radiation_type MoK\a
_diffrn_radiation_wavelength 0.71073
_diffrn_reflns_av_R_equivalents 0.0861
_diffrn_reflns_av_sigmaI/netI 0.0501
_diffrn_reflns_limit_h_max 44
_diffrn_reflns_limit_h_min -48
_diffrn_reflns_limit_k_max 12
_diffrn_reflns_limit_k_min 0
_diffrn_reflns_limit_l_max 25
_diffrn_reflns_limit_l_min 0
_diffrn_reflns_number 67378
_diffrn_reflns_theta_full 27.48
_diffrn_reflns_theta_max 26.37
_diffrn_reflns_theta_min 2.04
_diffrn_source 'fine-focus sealed tube'
_exptl_absorpt_coefficient_mu 0.271
_exptl_absorpt_correction_T_max 0.7456
_exptl_absorpt_correction_T_min 0.6898
_exptl_absorpt_correction_type multi-scan
_exptl_absorpt_process_details
;
multi-scan from symmetry-related measurements (Blessing 1995)
SADABS (Sheldrick & Bruker AXS, 2004-2008)
;
_exptl_crystal_colour red
_exptl_crystal_density_diffrn 1.224
_exptl_crystal_density_method 'not measured'
_exptl_crystal_description needle
_exptl_crystal_F_000 2848
_exptl_crystal_size_max 0.15
_exptl_crystal_size_mid 0.10
_exptl_crystal_size_min 0.05
_refine_diff_density_max 0.299
_refine_diff_density_min -0.357
_refine_diff_density_rms 0.056
_refine_ls_abs_structure_details 'Flack H D (1983), Acta Cryst. A39, 876-881'
_refine_ls_extinction_method none
_refine_ls_goodness_of_fit_ref 1.029
_refine_ls_hydrogen_treatment mixed
_refine_ls_matrix_type full
_refine_ls_number_parameters 449
_refine_ls_number_reflns 7421
_refine_ls_number_restraints 0
_refine_ls_restrained_S_all 1.029
_refine_ls_R_factor_all 0.0805
_refine_ls_R_factor_gt 0.0411
_refine_ls_shift/su_max 0.001
_refine_ls_shift/su_mean 0.000
_refine_ls_structure_factor_coef Fsqd
_refine_ls_weighting_details 'calc w=1/[\s^2^(Fo^2^)+(0.0263P)^2^+12.9783P] where P=(Fo^2^+2Fc^2^)/3'
_refine_ls_weighting_scheme calc
_refine_ls_wR_factor_gt 0.0821
_refine_ls_wR_factor_ref 0.0992
_reflns_number_gt 5085
_reflns_number_total 7421
_reflns_threshold_expression >2sigma(I)
_cod_data_source_file om900428d_si_002.cif
_cod_data_source_block ga_kw27
_cod_original_sg_symbol_H-M 'C 2/c'
_cod_database_code 4069823
_audit_block_refno 827

loop_
_symmetry_equiv_pos_as_xyz
'x, y, z'
'-x, y, -z+1/2'
'x+1/2, y+1/2, z'
'-x+1/2, y+1/2, -z+1/2'
'-x, -y, -z'
'x, -y, z-1/2'
'-x+1/2, -y+1/2, -z'
'x+1/2, -y+1/2, z-1/2'

loop_
_atom_site_label
_atom_site_type_symbol
_atom_site_fract_x
_atom_site_fract_y
_atom_site_fract_z
_atom_site_U_iso_or_equiv
_atom_site_adp_type
_atom_site_occupancy
_atom_site_symmetry_multiplicity
_atom_site_calc_flag
_atom_site_refinement_flags
C1 C 0.10564(7) 1.1621(2) 0.57729(13) 0.0275(5) Uani 1 1 d .
H1A H 0.1193 1.2136 0.5540 0.033 Uiso 1 1 calc R
H1B H 0.1194 1.1688 0.6310 0.033 Uiso 1 1 calc R
C2 C 0.06492(7) 1.2107(2) 0.55221(15) 0.0330(6) Uani 1 1 d .
H2A H 0.0567 1.2061 0.5928 0.040 Uiso 1 1 calc R
H2B H 0.0625 1.3026 0.5346 0.040 Uiso 1 1 calc R
C3 C 0.04152(7) 1.1180(2) 0.49017(13) 0.0268(5) Uani 1 1 d .
H3A H 0.0175 1.0941 0.4929 0.032 Uiso 1 1 calc R
H3B H 0.0362 1.1570 0.4417 0.032 Uiso 1 1 calc R
C4 C 0.06747(6) 1.0012(2) 0.50522(12) 0.0218(5) Uani 1 1 d .
C5 C 0.03201(6) 0.8258(2) 0.42028(12) 0.0212(5) Uani 1 1 d .
C6 C 0.03056(6) 0.6892(2) 0.41335(13) 0.0240(5) Uani 1 1 d .
H6 H 0.0498 0.6379 0.4489 0.029 Uiso 1 1 calc R
C7 C 0.00183(6) 0.6262(2) 0.35594(13) 0.0284(5) Uani 1 1 d .
C8 C -0.02607(7) 0.7021(2) 0.30445(13) 0.0310(6) Uani 1 1 d .
H8 H -0.0460 0.6603 0.2651 0.037 Uiso 1 1 calc R
C9 C -0.02545(6) 0.8383(3) 0.30943(12) 0.0280(5) Uani 1 1 d .
C10 C 0.00347(6) 0.8995(2) 0.36726(12) 0.0243(5) Uani 1 1 d .
H10 H 0.0039 0.9926 0.3709 0.029 Uiso 1 1 calc R
C11 C 0.00213(7) 0.4785(2) 0.35074(17) 0.0418(7) Uani 1 1 d .
H11A H 0.0004 0.4398 0.3940 0.063 Uiso 1 1 calc R
H11B H 0.0255 0.4499 0.3480 0.063 Uiso 1 1 calc R
H11C H -0.0194 0.4496 0.3068 0.063 Uiso 1 1 calc R
C12 C -0.05508(7) 0.9193(3) 0.25152(13) 0.0366(6) Uani 1 1 d .
H12A H -0.0504 1.0127 0.2638 0.055 Uiso 1 1 calc R
H12B H -0.0800 0.8953 0.2489 0.055 Uiso 1 1 calc R
H12C H -0.0542 0.9027 0.2041 0.055 Uiso 1 1 calc R
C13 C 0.14527(6) 0.8616(2) 0.42250(11) 0.0186(4) Uani 1 1 d .
C14 C 0.12166(7) 0.7513(2) 0.43101(12) 0.0200(5) Uani 1 1 d .
H14A H 0.1328(6) 0.666(2) 0.4327(12) 0.024 Uiso 1 1 d .
H14B H 0.0961(7) 0.753(2) 0.3936(13) 0.024 Uiso 1 1 d .
C15 C 0.16295(6) 0.8812(2) 0.37790(12) 0.0208(5) Uani 1 1 d .
H15 H 0.1765(6) 0.962(2) 0.3862(12) 0.025 Uiso 1 1 d .
C16 C 0.16540(6) 0.7945(2) 0.32221(11) 0.0211(5) Uani 1 1 d .
C17 C 0.19420(6) 0.8177(2) 0.29913(12) 0.0256(5) Uani 1 1 d .
H17 H 0.2102 0.8914 0.3182 0.031 Uiso 1 1 calc R
C18 C 0.20007(7) 0.7370(3) 0.24958(13) 0.0320(6) Uani 1 1 d .
H18 H 0.2200 0.7549 0.2354 0.038 Uiso 1 1 calc R
C19 C 0.17690(7) 0.6300(2) 0.22064(12) 0.0321(6) Uani 1 1 d .
H19 H 0.1812 0.5728 0.1875 0.039 Uiso 1 1 calc R
C20 C 0.14740(7) 0.6070(2) 0.24036(12) 0.0288(6) Uani 1 1 d .
H20 H 0.1310 0.5348 0.2196 0.035 Uiso 1 1 calc R
C21 C 0.14149(7) 0.6882(2) 0.29022(12) 0.0245(5) Uani 1 1 d .
H21 H 0.1209 0.6714 0.3028 0.029 Uiso 1 1 calc R
C22 C 0.14115(6) 1.1682(2) 0.43097(11) 0.0180(4) Uani 1 1 d .
C23 C 0.10246(6) 1.1510(2) 0.39205(11) 0.0213(5) Uani 1 1 d .
H23 H 0.0908 1.0730 0.3984 0.026 Uiso 1 1 calc R
C24 C 0.08104(7) 1.2472(2) 0.34417(12) 0.0264(5) Uani 1 1 d .
H24 H 0.0547 1.2349 0.3185 0.032 Uiso 1 1 calc R
C25 C 0.09744(7) 1.3606(2) 0.33322(12) 0.0281(5) Uani 1 1 d .
H25 H 0.0825 1.4273 0.3014 0.034 Uiso 1 1 calc R
C26 C 0.13597(7) 1.3755(2) 0.36939(12) 0.0260(5) Uani 1 1 d .
H26 H 0.1476 1.4521 0.3612 0.031 Uiso 1 1 calc R
C27 C 0.15779(6) 1.2806(2) 0.41728(12) 0.0209(5) Uani 1 1 d .
H27 H 0.1843 1.2918 0.4411 0.025 Uiso 1 1 calc R
C28 C 0.20014(6) 1.0935(2) 0.53323(11) 0.0193(5) Uani 1 1 d .
C29 C 0.20974(6) 1.2090(2) 0.57363(12) 0.0235(5) Uani 1 1 d .
H29 H 0.1914 1.2756 0.5654 0.028 Uiso 1 1 calc R
C30 C 0.24597(7) 1.2269(2) 0.62568(12) 0.0290(6) Uani 1 1 d .
H30 H 0.2526 1.3077 0.6515 0.035 Uiso 1 1 calc R
C31 C 0.27264(7) 1.1295(3) 0.64073(12) 0.0309(6) Uani 1 1 d .
H31 H 0.2973 1.1417 0.6778 0.037 Uiso 1 1 calc R
C32 C 0.26312(7) 1.0133(3) 0.60119(13) 0.0305(6) Uani 1 1 d .
H32 H 0.2813 0.9455 0.6111 0.037 Uiso 1 1 calc R
C33 C 0.22715(6) 0.9957(2) 0.54726(12) 0.0251(5) Uani 1 1 d .
H33 H 0.2209 0.9165 0.5198 0.030 Uiso 1 1 calc R
C34 C 0.16831(6) 0.8035(2) 0.64688(12) 0.0228(5) Uani 1 1 d .
C35 C 0.13348(7) 0.7984(2) 0.65298(12) 0.0236(5) Uani 1 1 d .
C36 C 0.11251(6) 0.6909(2) 0.61115(12) 0.0236(5) Uani 1 1 d .
C37 C 0.13444(6) 0.6295(2) 0.57855(11) 0.0216(5) Uani 1 1 d .
C38 C 0.16906(6) 0.6985(2) 0.60075(11) 0.0220(5) Uani 1 1 d .
C39 C 0.19855(7) 0.9035(2) 0.68433(12) 0.0290(5) Uani 1 1 d .
H39A H 0.1891 0.9915 0.6660 0.043 Uiso 1 1 calc R
H39B H 0.2206 0.8842 0.6742 0.043 Uiso 1 1 calc R
H39C H 0.2057 0.9001 0.7372 0.043 Uiso 1 1 calc R
C40 C 0.20132(6) 0.6601(2) 0.58205(13) 0.0286(5) Uani 1 1 d .
H40A H 0.2216 0.7250 0.6024 0.043 Uiso 1 1 calc R
H40B H 0.1927 0.6568 0.5288 0.043 Uiso 1 1 calc R
H40C H 0.2107 0.5734 0.6028 0.043 Uiso 1 1 calc R
C41 C 0.12481(7) 0.5034(2) 0.53566(13) 0.0276(5) Uani 1 1 d .
H41A H 0.1251 0.4307 0.5679 0.041 Uiso 1 1 calc R
H41B H 0.1433 0.4867 0.5153 0.041 Uiso 1 1 calc R
H41C H 0.0997 0.5106 0.4958 0.041 Uiso 1 1 calc R
C42 C 0.07506(7) 0.6477(2) 0.60793(13) 0.0309(5) Uani 1 1 d .
H42A H 0.0767 0.6371 0.6577 0.046 Uiso 1 1 calc R
H42B H 0.0680 0.5637 0.5819 0.046 Uiso 1 1 calc R
H42C H 0.0560 0.7140 0.5821 0.046 Uiso 1 1 calc R
C43 C 0.12150(8) 0.8845(2) 0.70021(13) 0.0315(6) Uani 1 1 d .
H43A H 0.0946 0.9040 0.6747 0.047 Uiso 1 1 calc R
H43B H 0.1359 0.9667 0.7106 0.047 Uiso 1 1 calc R
H43C H 0.1262 0.8391 0.7462 0.047 Uiso 1 1 calc R
N1 N 0.10166(5) 1.02512(17) 0.55364(10) 0.0216(4) Uani 1 1 d .
N2 N 0.06352(5) 0.87824(17) 0.47812(10) 0.0211(4) Uani 1 1 d .
N3 N 0.14685(5) 0.94792(17) 0.47760(9) 0.0183(4) Uani 1 1 d .
N4 N 0.16292(5) 1.07330(17) 0.48083(9) 0.0198(4) Uani 1 1 d .
Ti Ti 0.122134(11) 0.84591(4) 0.52914(2) 0.01752(10) Uani 1 1 d .

loop_
_atom_site_aniso_label
_atom_site_aniso_U_11
_atom_site_aniso_U_22
_atom_site_aniso_U_33
_atom_site_aniso_U_23
_atom_site_aniso_U_13
_atom_site_aniso_U_12
C1 0.0365(13) 0.0164(11) 0.0341(13) -0.0091(10) 0.0191(11) -0.0051(11)
C2 0.0389(15) 0.0203(12) 0.0480(16) -0.0076(11) 0.0262(13) -0.0025(11)
C3 0.0278(13) 0.0199(12) 0.0365(14) 0.0003(10) 0.0170(11) 0.0008(10)
C4 0.0274(12) 0.0189(11) 0.0233(12) 0.0014(9) 0.0146(10) -0.0018(9)
C5 0.0198(11) 0.0232(12) 0.0235(11) -0.0026(9) 0.0119(9) -0.0021(9)
C6 0.0214(12) 0.0223(12) 0.0290(12) -0.0023(10) 0.0111(10) -0.0004(9)
C7 0.0215(12) 0.0278(13) 0.0373(14) -0.0102(11) 0.0137(11) -0.0030(10)
C8 0.0206(12) 0.0379(14) 0.0322(13) -0.0141(11) 0.0086(11) -0.0008(11)
C9 0.0218(12) 0.0399(14) 0.0244(12) -0.0037(11) 0.0114(10) 0.0044(11)
C10 0.0266(12) 0.0230(12) 0.0252(12) -0.0006(10) 0.0125(10) 0.0027(10)
C11 0.0287(14) 0.0309(15) 0.0616(19) -0.0194(13) 0.0144(14) -0.0076(12)
C12 0.0323(14) 0.0468(17) 0.0260(13) -0.0044(12) 0.0071(11) 0.0088(12)
C13 0.0186(11) 0.0166(11) 0.0171(10) 0.0026(8) 0.0039(9) 0.0019(9)
C14 0.0236(12) 0.0166(11) 0.0195(11) 0.0001(9) 0.0085(10) -0.0013(9)
C15 0.0228(12) 0.0166(11) 0.0216(11) 0.0037(9) 0.0079(9) -0.0003(9)
C16 0.0241(12) 0.0207(11) 0.0171(11) 0.0067(9) 0.0071(9) 0.0054(9)
C17 0.0257(12) 0.0290(13) 0.0222(12) 0.0060(10) 0.0100(10) 0.0050(10)
C18 0.0321(14) 0.0424(15) 0.0241(13) 0.0081(11) 0.0143(11) 0.0100(12)
C19 0.0431(15) 0.0355(15) 0.0172(11) 0.0035(10) 0.0117(11) 0.0167(12)
C20 0.0393(14) 0.0238(12) 0.0188(12) 0.0001(10) 0.0074(11) 0.0034(11)
C21 0.0306(13) 0.0235(12) 0.0183(11) 0.0036(9) 0.0090(10) 0.0032(10)
C22 0.0235(11) 0.0180(11) 0.0143(10) 0.0007(8) 0.0096(9) 0.0030(9)
C23 0.0232(11) 0.0195(11) 0.0220(11) 0.0016(9) 0.0101(9) -0.0017(10)
C24 0.0257(12) 0.0288(13) 0.0225(12) 0.0014(10) 0.0077(10) 0.0054(10)
C25 0.0382(14) 0.0227(13) 0.0234(12) 0.0068(10) 0.0127(11) 0.0107(11)
C26 0.0372(14) 0.0201(12) 0.0247(12) 0.0044(9) 0.0168(11) 0.0007(10)
C27 0.0236(12) 0.0188(11) 0.0210(11) 0.0010(9) 0.0100(9) 0.0008(9)
C28 0.0198(11) 0.0217(11) 0.0168(11) 0.0024(9) 0.0078(9) -0.0043(9)
C29 0.0244(12) 0.0266(12) 0.0207(11) -0.0008(9) 0.0104(10) -0.0033(10)
C30 0.0289(13) 0.0354(14) 0.0214(12) -0.0053(10) 0.0089(10) -0.0114(11)
C31 0.0221(12) 0.0461(16) 0.0187(11) 0.0036(11) 0.0025(10) -0.0092(11)
C32 0.0239(13) 0.0356(14) 0.0288(13) 0.0101(11) 0.0077(11) 0.0018(11)
C33 0.0265(12) 0.0222(12) 0.0249(12) 0.0043(10) 0.0088(10) -0.0017(10)
C34 0.0292(12) 0.0192(11) 0.0175(11) 0.0039(9) 0.0068(10) 0.0013(9)
C35 0.0325(13) 0.0210(12) 0.0182(11) 0.0017(9) 0.0113(10) 0.0002(10)
C36 0.0312(13) 0.0214(12) 0.0203(11) 0.0059(9) 0.0128(10) -0.0016(10)
C37 0.0290(12) 0.0160(11) 0.0190(11) 0.0050(8) 0.0090(9) 0.0022(9)
C38 0.0262(12) 0.0207(11) 0.0172(11) 0.0056(9) 0.0071(9) 0.0032(9)
C39 0.0299(13) 0.0307(13) 0.0193(12) -0.0022(10) 0.0030(10) -0.0057(11)
C40 0.0275(12) 0.0262(12) 0.0301(13) 0.0037(11) 0.0100(10) 0.0047(11)
C41 0.0384(14) 0.0181(11) 0.0272(13) 0.0027(10) 0.0144(11) 0.0002(11)
C42 0.0371(14) 0.0289(13) 0.0308(13) 0.0049(11) 0.0181(11) -0.0044(11)
C43 0.0460(15) 0.0290(13) 0.0260(13) -0.0023(10) 0.0213(12) -0.0009(12)
N1 0.0281(11) 0.0149(9) 0.0228(10) -0.0041(8) 0.0115(9) -0.0039(8)
N2 0.0226(10) 0.0167(9) 0.0231(10) -0.0019(7) 0.0086(8) -0.0019(8)
N3 0.0199(9) 0.0144(9) 0.0191(9) 0.0013(7) 0.0064(8) -0.0013(7)
N4 0.0212(10) 0.0149(9) 0.0201(9) 0.0024(7) 0.0052(8) -0.0036(7)
Ti 0.0213(2) 0.01470(19) 0.01644(19) 0.00034(16) 0.00767(15) -0.00137(17)

loop_
_atom_type_symbol
_atom_type_description
_atom_type_scat_dispersion_real
_atom_type_scat_dispersion_imag
_atom_type_scat_source
C C 0.0033 0.0016 'International Tables Vol C Tables 4.2.6.8 and 6.1.1.4'
H H 0.0000 0.0000 'International Tables Vol C Tables 4.2.6.8 and 6.1.1.4'
N N 0.0061 0.0033 'International Tables Vol C Tables 4.2.6.8 and 6.1.1.4'
Ti Ti 0.2776 0.4457 'International Tables Vol C Tables 4.2.6.8 and 6.1.1.4'

loop_
_geom_angle_atom_site_label_1
_geom_angle_atom_site_label_2
_geom_angle_atom_site_label_3
_geom_angle
N1 C1 C2 104.11(18)
N1 C1 H1A 110.9
C2 C1 H1A 110.9
N1 C1 H1B 110.9
C2 C1 H1B 110.9
H1A C1 H1B 109.0
C3 C2 C1 104.93(18)
C3 C2 H2A 110.8
C1 C2 H2A 110.8
C3 C2 H2B 110.8
C1 C2 H2B 110.8
H2A C2 H2B 108.8
C4 C3 C2 101.38(19)
C4 C3 H3A 111.5
C2 C3 H3A 111.5
C4 C3 H3B 111.5
C2 C3 H3B 111.5
H3A C3 H3B 109.3
N1 C4 N2 112.6(2)
N1 C4 C3 113.31(19)
N2 C4 C3 134.0(2)
C6 C5 C10 118.1(2)
C6 C5 N2 116.5(2)
C10 C5 N2 125.2(2)
C7 C6 C5 121.9(2)
C7 C6 H6 119.1
C5 C6 H6 119.1
C8 C7 C6 118.6(2)
C8 C7 C11 122.0(2)
C6 C7 C11 119.4(2)
C7 C8 C9 121.2(2)
C7 C8 H8 119.4
C9 C8 H8 119.4
C8 C9 C10 119.5(2)
C8 C9 C12 120.4(2)
C10 C9 C12 120.1(2)
C9 C10 C5 120.9(2)
C9 C10 H10 119.6
C5 C10 H10 119.6
C7 C11 H11A 109.5
C7 C11 H11B 109.5
H11A C11 H11B 109.5
C7 C11 H11C 109.5
H11A C11 H11C 109.5
H11B C11 H11C 109.5
C9 C12 H12A 109.5
C9 C12 H12B 109.5
H12A C12 H12B 109.5
C9 C12 H12C 109.5
H12A C12 H12C 109.5
H12B C12 H12C 109.5
C15 C13 N3 124.4(2)
C15 C13 C14 133.5(2)
N3 C13 C14 102.11(17)
C13 C14 Ti 89.69(13)
C13 C14 H14A 112.9(14)
Ti C14 H14A 121.8(13)
C13 C14 H14B 112.2(14)
Ti C14 H14B 108.2(13)
H14A C14 H14B 110.5(19)
C13 C15 C16 129.1(2)
C13 C15 H15 114.2(14)
C16 C15 H15 116.6(14)
C17 C16 C21 116.9(2)
C17 C16 C15 117.8(2)
C21 C16 C15 125.3(2)
C18 C17 C16 122.1(2)
C18 C17 H17 118.9
C16 C17 H17 119.0
C17 C18 C19 120.0(2)
C17 C18 H18 120.0
C19 C18 H18 120.0
C18 C19 C20 119.4(2)
C18 C19 H19 120.3
C20 C19 H19 120.3
C19 C20 C21 120.7(2)
C19 C20 H20 119.7
C21 C20 H20 119.7
C20 C21 C16 121.0(2)
C20 C21 H21 119.5
C16 C21 H21 119.5
C23 C22 C27 118.34(19)
C23 C22 N4 120.83(19)
C27 C22 N4 120.80(19)
C24 C23 C22 120.3(2)
C24 C23 H23 119.8
C22 C23 H23 119.8
C25 C24 C23 121.0(2)
C25 C24 H24 119.5
C23 C24 H24 119.5
C24 C25 C26 118.8(2)
C24 C25 H25 120.6
C26 C25 H25 120.6
C27 C26 C25 121.0(2)
C27 C26 H26 119.5
C25 C26 H26 119.5
C26 C27 C22 120.5(2)
C26 C27 H27 119.8
C22 C27 H27 119.8
C29 C28 C33 119.2(2)
C29 C28 N4 120.3(2)
C33 C28 N4 120.4(2)
C30 C29 C28 120.0(2)
C30 C29 H29 120.0
C28 C29 H29 120.0
C31 C30 C29 121.1(2)
C31 C30 H30 119.5
C29 C30 H30 119.5
C30 C31 C32 119.2(2)
C30 C31 H31 120.4
C32 C31 H31 120.4
C33 C32 C31 120.2(2)
C33 C32 H32 119.9
C31 C32 H32 119.9
C32 C33 C28 120.3(2)
C32 C33 H33 119.9
C28 C33 H33 119.9
C35 C34 C38 107.8(2)
C35 C34 C39 124.4(2)
C38 C34 C39 127.8(2)
C35 C34 Ti 74.21(13)
C38 C34 Ti 72.26(12)
C39 C34 Ti 119.83(15)
C34 C35 C36 108.6(2)
C34 C35 C43 126.4(2)
C36 C35 C43 124.9(2)
C34 C35 Ti 71.08(12)
C36 C35 Ti 74.02(12)
C43 C35 Ti 124.56(16)
C35 C36 C37 107.7(2)
C35 C36 C42 124.5(2)
C37 C36 C42 127.7(2)
C35 C36 Ti 71.72(12)
C37 C36 Ti 71.45(12)
C42 C36 Ti 125.65(15)
C36 C37 C38 108.19(19)
C36 C37 C41 125.8(2)
C38 C37 C41 125.6(2)
C36 C37 Ti 74.20(12)
C38 C37 Ti 71.10(12)
C41 C37 Ti 126.19(14)
C37 C38 C34 107.7(2)
C37 C38 C40 125.2(2)
C34 C38 C40 126.9(2)
C37 C38 Ti 73.94(12)
C34 C38 Ti 72.46(12)
C40 C38 Ti 122.31(15)
C34 C39 H39A 109.5
C34 C39 H39B 109.5
H39A C39 H39B 109.5
C34 C39 H39C 109.5
H39A C39 H39C 109.5
H39B C39 H39C 109.5
C38 C40 H40A 109.5
C38 C40 H40B 109.5
H40A C40 H40B 109.5
C38 C40 H40C 109.5
H40A C40 H40C 109.5
H40B C40 H40C 109.5
C37 C41 H41A 109.5
C37 C41 H41B 109.5
H41A C41 H41B 109.5
C37 C41 H41C 109.5
H41A C41 H41C 109.5
H41B C41 H41C 109.5
C36 C42 H42A 109.5
C36 C42 H42B 109.5
H42A C42 H42B 109.5
C36 C42 H42C 109.5
H42A C42 H42C 109.5
H42B C42 H42C 109.5
C35 C43 H43A 109.5
C35 C43 H43B 109.5
H43A C43 H43B 109.5
C35 C43 H43C 109.5
H43A C43 H43C 109.5
H43B C43 H43C 109.5
C4 N1 C1 111.01(19)
C4 N1 Ti 91.88(13)
C1 N1 Ti 153.34(15)
C4 N2 C5 127.08(19)
C4 N2 Ti 91.59(14)
C5 N2 Ti 138.33(14)
C13 N3 N4 118.71(17)
C13 N3 Ti 102.26(13)
N4 N3 Ti 139.00(14)
C22 N4 N3 117.66(16)
C22 N4 C28 124.55(18)
N3 N4 C28 117.78(16)
N3 Ti N2 109.15(7)
N3 Ti N1 88.88(7)
N2 Ti N1 62.90(7)
N3 Ti C14 65.46(8)
N2 Ti C14 91.44(8)
N1 Ti C14 136.13(8)
N3 Ti C38 103.42(8)
N2 Ti C38 144.39(7)
N1 Ti C38 132.74(7)
C14 Ti C38 89.19(8)
N3 Ti C34 106.67(8)
N2 Ti C34 138.24(8)
N1 Ti C34 97.46(8)
C14 Ti C34 123.03(8)
C38 Ti C34 35.29(8)
N3 Ti C37 130.28(8)
N2 Ti C37 109.80(7)
N1 Ti C37 136.62(7)
C14 Ti C37 83.88(8)
C38 Ti C37 34.96(8)
C34 Ti C37 58.08(7)
N3 Ti C35 136.93(8)
N2 Ti C35 103.70(8)
N1 Ti C35 81.92(7)
C14 Ti C35 141.08(8)
C38 Ti C35 57.90(8)
C34 Ti C35 34.71(8)
C37 Ti C35 57.32(7)
N3 Ti C36 161.05(8)
N2 Ti C36 89.54(8)
N1 Ti C36 102.93(7)
C14 Ti C36 112.33(8)
C38 Ti C36 57.70(8)
C34 Ti C36 57.60(8)
C37 Ti C36 34.35(7)
C35 Ti C36 34.26(8)

loop_
_geom_bond_atom_site_label_1
_geom_bond_atom_site_label_2
_geom_bond_distance
C1 N1 1.461(3)
C1 C2 1.536(3)
C1 H1A 0.9900
C1 H1B 0.9900
C2 C3 1.530(3)
C2 H2A 0.9900
C2 H2B 0.9900
C3 C4 1.509(3)
C3 H3A 0.9900
C3 H3B 0.9900
C4 N1 1.310(3)
C4 N2 1.348(3)
C5 C6 1.396(3)
C5 C10 1.400(3)
C5 N2 1.403(3)
C6 C7 1.390(3)
C6 H6 0.9500
C7 C8 1.387(3)
C7 C11 1.508(3)
C8 C9 1.389(3)
C8 H8 0.9500
C9 C10 1.389(3)
C9 C12 1.503(3)
C10 H10 0.9500
C11 H11A 0.9800
C11 H11B 0.9800
C11 H11C 0.9800
C12 H12A 0.9800
C12 H12B 0.9800
C12 H12C 0.9800
C13 C15 1.350(3)
C13 N3 1.394(3)
C13 C14 1.505(3)
C14 Ti 2.186(2)
C14 H14A 0.97(2)
C14 H14B 0.97(2)
C15 C16 1.457(3)
C15 H15 0.95(2)
C16 C17 1.399(3)
C16 C21 1.400(3)
C17 C18 1.380(3)
C17 H17 0.9500
C18 C19 1.381(4)
C18 H18 0.9500
C19 C20 1.381(3)
C19 H19 0.9500
C20 C21 1.389(3)
C20 H20 0.9500
C21 H21 0.9500
C22 C23 1.395(3)
C22 C27 1.397(3)
C22 N4 1.398(3)
C23 C24 1.385(3)
C23 H23 0.9500
C24 C25 1.381(3)
C24 H24 0.9500
C25 C26 1.382(3)
C25 H25 0.9500
C26 C27 1.381(3)
C26 H26 0.9500
C27 H27 0.9500
C28 C29 1.389(3)
C28 C33 1.391(3)
C28 N4 1.414(3)
C29 C30 1.380(3)
C29 H29 0.9500
C30 C31 1.377(3)
C30 H30 0.9500
C31 C32 1.387(3)
C31 H31 0.9500
C32 C33 1.386(3)
C32 H32 0.9500
C33 H33 0.9500
C34 C35 1.413(3)
C34 C38 1.422(3)
C34 C39 1.504(3)
C34 Ti 2.348(2)
C35 C36 1.416(3)
C35 C43 1.499(3)
C35 Ti 2.388(2)
C36 C37 1.418(3)
C36 C42 1.500(3)
C36 Ti 2.418(2)
C37 C38 1.421(3)
C37 C41 1.504(3)
C37 Ti 2.382(2)
C38 C40 1.504(3)
C38 Ti 2.345(2)
C39 H39A 0.9800
C39 H39B 0.9800
C39 H39C 0.9800
C40 H40A 0.9800
C40 H40B 0.9800
C40 H40C 0.9800
C41 H41A 0.9800
C41 H41B 0.9800
C41 H41C 0.9800
C42 H42A 0.9800
C42 H42B 0.9800
C42 H42C 0.9800
C43 H43A 0.9800
C43 H43B 0.9800
C43 H43C 0.9800
N1 Ti 2.1279(18)
N2 Ti 2.1101(19)
N3 N4 1.411(2)
N3 Ti 1.9736(18)

loop_
_geom_torsion_atom_site_label_1
_geom_torsion_atom_site_label_2
_geom_torsion_atom_site_label_3
_geom_torsion_atom_site_label_4
_geom_torsion
N1 C1 C2 C3 -22.7(2)
C1 C2 C3 C4 20.5(2)
C2 C3 C4 N1 -11.8(3)
C2 C3 C4 N2 170.6(2)
C10 C5 C6 C7 -0.1(3)
N2 C5 C6 C7 -176.5(2)
C5 C6 C7 C8 -0.1(4)
C5 C6 C7 C11 179.0(2)
C6 C7 C8 C9 0.4(4)
C11 C7 C8 C9 -178.7(2)
C7 C8 C9 C10 -0.5(4)
C7 C8 C9 C12 177.6(2)
C8 C9 C10 C5 0.3(3)
C12 C9 C10 C5 -177.8(2)
C6 C5 C10 C9 0.0(3)
N2 C5 C10 C9 176.0(2)
C15 C13 C14 Ti 171.9(2)
N3 C13 C14 Ti -5.75(15)
N3 C13 C15 C16 175.4(2)
C14 C13 C15 C16 -1.8(4)
C13 C15 C16 C17 -160.7(2)
C13 C15 C16 C21 18.4(4)
C21 C16 C17 C18 -2.7(3)
C15 C16 C17 C18 176.5(2)
C16 C17 C18 C19 0.6(3)
C17 C18 C19 C20 1.6(3)
C18 C19 C20 C21 -1.6(3)
C19 C20 C21 C16 -0.6(3)
C17 C16 C21 C20 2.7(3)
C15 C16 C21 C20 -176.4(2)
C27 C22 C23 C24 -3.6(3)
N4 C22 C23 C24 178.4(2)
C22 C23 C24 C25 0.9(3)
C23 C24 C25 C26 1.8(3)
C24 C25 C26 C27 -1.7(3)
C25 C26 C27 C22 -1.0(3)
C23 C22 C27 C26 3.6(3)
N4 C22 C27 C26 -178.3(2)
C33 C28 C29 C30 1.6(3)
N4 C28 C29 C30 178.8(2)
C28 C29 C30 C31 -2.8(3)
C29 C30 C31 C32 2.0(4)
C30 C31 C32 C33 -0.1(4)
C31 C32 C33 C28 -1.1(3)
C29 C28 C33 C32 0.3(3)
N4 C28 C33 C32 -176.8(2)
C38 C34 C35 C36 0.1(2)
C39 C34 C35 C36 -179.3(2)
Ti C34 C35 C36 65.04(16)
C38 C34 C35 C43 175.6(2)
C39 C34 C35 C43 -3.8(4)
Ti C34 C35 C43 -119.5(2)
C38 C34 C35 Ti -64.94(15)
C39 C34 C35 Ti 115.7(2)
C34 C35 C36 C37 -0.3(2)
C43 C35 C36 C37 -175.9(2)
Ti C35 C36 C37 62.80(15)
C34 C35 C36 C42 175.7(2)
C43 C35 C36 C42 0.1(4)
Ti C35 C36 C42 -121.2(2)
C34 C35 C36 Ti -63.14(15)
C43 C35 C36 Ti 121.3(2)
C35 C36 C37 C38 0.4(2)
C42 C36 C37 C38 -175.4(2)
Ti C36 C37 C38 63.42(15)
C35 C36 C37 C41 173.5(2)
C42 C36 C37 C41 -2.4(4)
Ti C36 C37 C41 -123.5(2)
C35 C36 C37 Ti -62.98(15)
C42 C36 C37 Ti 121.2(2)
C36 C37 C38 C34 -0.4(2)
C41 C37 C38 C34 -173.4(2)
Ti C37 C38 C34 65.08(15)
C36 C37 C38 C40 176.0(2)
C41 C37 C38 C40 3.0(3)
Ti C37 C38 C40 -118.5(2)
C36 C37 C38 Ti -65.45(15)
C41 C37 C38 Ti 121.5(2)
C35 C34 C38 C37 0.2(2)
C39 C34 C38 C37 179.6(2)
Ti C34 C38 C37 -66.06(15)
C35 C34 C38 C40 -176.1(2)
C39 C34 C38 C40 3.2(4)
Ti C34 C38 C40 117.6(2)
C35 C34 C38 Ti 66.23(15)
C39 C34 C38 Ti -114.4(2)
N2 C4 N1 C1 175.38(18)
C3 C4 N1 C1 -2.7(3)
N2 C4 N1 Ti 9.34(19)
C3 C4 N1 Ti -168.79(16)
C2 C1 N1 C4 16.2(2)
C2 C1 N1 Ti 163.6(3)
N1 C4 N2 C5 -172.7(2)
C3 C4 N2 C5 4.9(4)
N1 C4 N2 Ti -9.42(19)
C3 C4 N2 Ti 168.2(2)
C6 C5 N2 C4 -164.8(2)
C10 C5 N2 C4 19.2(4)
C6 C5 N2 Ti 40.9(3)
C10 C5 N2 Ti -135.1(2)
C15 C13 N3 N4 10.2(3)
C14 C13 N3 N4 -171.89(17)
C15 C13 N3 Ti -171.40(18)
C14 C13 N3 Ti 6.52(17)
C23 C22 N4 N3 15.2(3)
C27 C22 N4 N3 -162.84(18)
C23 C22 N4 C28 -166.1(2)
C27 C22 N4 C28 15.9(3)
C13 N3 N4 C22 77.3(2)
Ti N3 N4 C22 -100.4(2)
C13 N3 N4 C28 -101.5(2)
Ti N3 N4 C28 80.8(3)
C29 C28 N4 C22 43.6(3)
C33 C28 N4 C22 -139.2(2)
C29 C28 N4 N3 -137.7(2)
C33 C28 N4 N3 39.5(3)
C13 N3 Ti N2 -87.39(13)
N4 N3 Ti N2 90.5(2)
C13 N3 Ti N1 -148.11(13)
N4 N3 Ti N1 29.8(2)
C13 N3 Ti C14 -4.82(12)
N4 N3 Ti C14 173.1(2)
C13 N3 Ti C38 78.01(13)
N4 N3 Ti C38 -104.1(2)
C13 N3 Ti C34 114.44(13)
N4 N3 Ti C34 -67.7(2)
C13 N3 Ti C37 52.45(16)
N4 N3 Ti C37 -129.67(19)
C13 N3 Ti C35 135.00(13)
N4 N3 Ti C35 -47.1(2)
C13 N3 Ti C36 82.7(3)
N4 N3 Ti C36 -99.5(3)
C4 N2 Ti N3 -72.42(14)
C5 N2 Ti N3 87.4(2)
C4 N2 Ti N1 5.99(12)
C5 N2 Ti N1 165.8(2)
C4 N2 Ti C14 -136.88(13)
C5 N2 Ti C14 22.9(2)
C4 N2 Ti C38 132.50(14)
C5 N2 Ti C38 -67.7(3)
C4 N2 Ti C34 75.25(16)
C5 N2 Ti C34 -125.0(2)
C4 N2 Ti C37 139.11(13)
C5 N2 Ti C37 -61.1(2)
C4 N2 Ti C35 79.30(13)
C5 N2 Ti C35 -120.9(2)
C4 N2 Ti C36 110.80(13)
C5 N2 Ti C36 -89.4(2)
C4 N1 Ti N3 106.08(14)
C1 N1 Ti N3 -43.8(3)
C4 N1 Ti N2 -6.17(12)
C1 N1 Ti N2 -156.0(4)
C4 N1 Ti C14 54.38(18)
C1 N1 Ti C14 -95.5(3)
C4 N1 Ti C38 -146.58(13)
C1 N1 Ti C38 63.6(4)
C4 N1 Ti C34 -147.25(13)
C1 N1 Ti C34 62.9(3)
C4 N1 Ti C37 -96.88(16)
C1 N1 Ti C37 113.3(3)
C4 N1 Ti C35 -116.12(14)
C1 N1 Ti C35 94.0(3)
C4 N1 Ti C36 -88.88(14)
C1 N1 Ti C36 121.3(3)
C13 C14 Ti N3 4.36(11)
C13 C14 Ti N2 114.80(13)
C13 C14 Ti N1 63.96(17)
C13 C14 Ti C38 -100.81(13)
C13 C14 Ti C34 -90.19(14)
C13 C14 Ti C37 -135.44(13)
C13 C14 Ti C35 -131.11(14)
C13 C14 Ti C36 -155.11(12)
C37 C38 Ti N3 -144.95(13)
C34 C38 Ti N3 99.99(13)
C40 C38 Ti N3 -23.08(19)
C37 C38 Ti N2 10.9(2)
C34 C38 Ti N2 -104.17(16)
C40 C38 Ti N2 132.77(17)
C37 C38 Ti N1 113.91(14)
C34 C38 Ti N1 -1.15(18)
C40 C38 Ti N1 -124.22(17)
C37 C38 Ti C14 -80.44(13)
C34 C38 Ti C14 164.49(14)
C40 C38 Ti C14 41.43(19)
C37 C38 Ti C34 115.06(19)
C40 C38 Ti C34 -123.1(2)
C34 C38 Ti C37 -115.06(19)
C40 C38 Ti C37 121.9(2)
C37 C38 Ti C35 77.58(14)
C34 C38 Ti C35 -37.49(13)
C40 C38 Ti C35 -160.5(2)
C37 C38 Ti C36 36.84(12)
C34 C38 Ti C36 -78.22(14)
C40 C38 Ti C36 158.7(2)
C35 C34 Ti N3 155.10(13)
C38 C34 Ti N3 -89.78(14)
C39 C34 Ti N3 34.12(19)
C35 C34 Ti N2 6.92(18)
C38 C34 Ti N2 122.04(14)
C39 C34 Ti N2 -114.05(18)
C35 C34 Ti N1 64.03(13)
C38 C34 Ti N1 179.15(13)
C39 C34 Ti N1 -56.95(18)
C35 C34 Ti C14 -133.72(13)
C38 C34 Ti C14 -18.60(16)
C39 C34 Ti C14 105.31(18)
C35 C34 Ti C38 -115.12(19)
C39 C34 Ti C38 123.9(2)
C35 C34 Ti C37 -77.42(14)
C38 C34 Ti C37 37.70(13)
C39 C34 Ti C37 161.6(2)
C38 C34 Ti C35 115.12(19)
C39 C34 Ti C35 -121.0(2)
C35 C34 Ti C36 -36.59(13)
C38 C34 Ti C36 78.53(14)
C39 C34 Ti C36 -157.6(2)
C36 C37 Ti N3 163.16(12)
C38 C37 Ti N3 47.07(16)
C41 C37 Ti N3 -73.8(2)
C36 C37 Ti N2 -57.19(14)
C38 C37 Ti N2 -173.28(12)
C41 C37 Ti N2 65.9(2)
C36 C37 Ti N1 13.90(18)
C38 C37 Ti N1 -102.19(15)
C41 C37 Ti N1 136.98(18)
C36 C37 Ti C14 -146.52(14)
C38 C37 Ti C14 97.39(13)
C41 C37 Ti C14 -23.4(2)
C36 C37 Ti C38 116.09(19)
C41 C37 Ti C38 -120.8(2)
C36 C37 Ti C34 78.03(14)
C38 C37 Ti C34 -38.06(13)
C41 C37 Ti C34 -158.9(2)
C36 C37 Ti C35 36.71(13)
C38 C37 Ti C35 -79.38(14)
C41 C37 Ti C35 159.8(2)
C38 C37 Ti C36 -116.09(19)
C41 C37 Ti C36 123.1(3)
C34 C35 Ti N3 -36.21(18)
C36 C35 Ti N3 -152.83(13)
C43 C35 Ti N3 85.5(2)
C34 C35 Ti N2 -175.26(13)
C36 C35 Ti N2 68.12(14)
C43 C35 Ti N2 -53.6(2)
C34 C35 Ti N1 -115.80(13)
C36 C35 Ti N1 127.58(14)
C43 C35 Ti N1 5.88(19)
C34 C35 Ti C14 74.68(18)
C36 C35 Ti C14 -41.9(2)
C43 C35 Ti C14 -163.63(18)
C34 C35 Ti C38 38.13(13)
C36 C35 Ti C38 -78.49(14)
C43 C35 Ti C38 159.8(2)
C36 C35 Ti C34 -116.62(19)
C43 C35 Ti C34 121.7(3)
C34 C35 Ti C37 79.80(14)
C36 C35 Ti C37 -36.82(13)
C43 C35 Ti C37 -158.5(2)
C34 C35 Ti C36 116.62(19)
C43 C35 Ti C36 -121.7(3)
C35 C36 Ti N3 73.8(3)
C37 C36 Ti N3 -42.9(3)
C42 C36 Ti N3 -166.4(2)
C35 C36 Ti N2 -115.63(14)
C37 C36 Ti N2 127.74(13)
C42 C36 Ti N2 4.20(19)
C35 C36 Ti N1 -53.61(14)
C37 C36 Ti N1 -170.25(13)
C42 C36 Ti N1 66.2(2)
C35 C36 Ti C14 153.01(14)
C37 C36 Ti C14 36.37(15)
C42 C36 Ti C14 -87.2(2)
C35 C36 Ti C38 79.13(14)
C37 C36 Ti C38 -37.51(13)
C42 C36 Ti C38 -161.0(2)
C35 C36 Ti C34 37.08(13)
C37 C36 Ti C34 -79.56(14)
C42 C36 Ti C34 156.9(2)
C35 C36 Ti C37 116.6(2)
C42 C36 Ti C37 -123.5(2)
C37 C36 Ti C35 -116.6(2)
C42 C36 Ti C35 119.8(3)
